data_7211223
loop_
_publ_author_name
'Thompson, John R.'
'Roberts, Ryan J.'
'Williams, Vance E.'
'Leznoff, Daniel B.'

_publ_section_title
;
 Birefringent, emissive coordination polymers incorporating
 bis(benzimidazole)pyridine as an anisotropic building block
;
_journal_issue 45
_journal_name_full CrystEngComm
_journal_page_first 9387
_journal_paper_doi 10.1039/c3ce41556b
_journal_volume 15
_journal_year 2013
_chemical_formula_moiety 'C23 H16 Au1 Eu1 N10 O6'
_chemical_formula_sum 'C23 H16 Au Eu N10 O6'
_chemical_formula_weight 877.37
_chemical_name_systematic ?
_space_group_IT_number 2
_symmetry_cell_setting triclinic
_symmetry_space_group_name_Hall '-P 1'
_symmetry_space_group_name_H-M 'P -1'
_atom_sites_solution_hydrogens difmap
_atom_sites_solution_primary direct
_cell_angle_alpha 75.9520(10)
_cell_angle_beta 76.2750(10)
_cell_angle_gamma 78.3780(10)
_cell_formula_units_Z 2
_cell_length_a 10.8762(2)
_cell_length_b 10.9064(2)
_cell_length_c 12.2510(2)
_cell_measurement_reflns_used 9989
_cell_measurement_temperature 296(2)
_cell_measurement_theta_max 28.42
_cell_measurement_theta_min 2.35
_cell_volume 1353.45(4)
_computing_cell_refinement 'Bruker SAINT'
_computing_data_collection 'Bruker APEX2'
_computing_data_reduction 'Bruker SAINT'
_computing_structure_solution
; 
 SIR92 (Altomare et al, 1994)
 CRYSTALS (Watkin, 1988) 
;
_diffrn_ambient_temperature 296(2)
_diffrn_measured_fraction_theta_full 0.995
_diffrn_measurement_device_type 'Bruker APEX-II CCD'
_diffrn_measurement_method \w/2\q
_diffrn_radiation_monochromator graphite
_diffrn_radiation_type 'Mo K\a'
_diffrn_radiation_wavelength 0.71073
_diffrn_reflns_av_R_equivalents 0.030
_diffrn_reflns_limit_h_max 14
_diffrn_reflns_limit_h_min -14
_diffrn_reflns_limit_k_max 14
_diffrn_reflns_limit_k_min -14
_diffrn_reflns_limit_l_max 16
_diffrn_reflns_limit_l_min -16
_diffrn_reflns_number 39033
_diffrn_reflns_theta_full 28.459
_diffrn_reflns_theta_max 28.459
_diffrn_reflns_theta_min 1.748
_exptl_absorpt_coefficient_mu 7.768
_exptl_absorpt_correction_T_max 0.7457
_exptl_absorpt_correction_T_min 0.6169
_exptl_absorpt_correction_type multi-scan
_exptl_absorpt_process_details '(Sheldrich , 1996)'
_exptl_crystal_colour colourless
_exptl_crystal_density_diffrn 2.153
_exptl_crystal_description plate
_exptl_crystal_F_000 828
_exptl_crystal_size_max 0.157
_exptl_crystal_size_mid 0.088
_exptl_crystal_size_min 0.087
_refine_diff_density_max 1.79
_refine_diff_density_min -0.87
_refine_ls_extinction_method None
_refine_ls_goodness_of_fit_ref 1.1411
_refine_ls_hydrogen_treatment constr
_refine_ls_matrix_type full
_refine_ls_number_parameters 386
_refine_ls_number_reflns 5431
_refine_ls_number_restraints 0
_refine_ls_R_factor_all 0.0383
_refine_ls_R_factor_gt 0.0274
_refine_ls_shift/su_max 0.0010160
_refine_ls_structure_factor_coef F
_refine_ls_weighting_details
;
 Method, part 1, Chebychev polynomial, (Watkin, 1994, Prince, 1982) 
 [weight] = 1.0/[A~0~*T~0~(x)+A~1~*T~1~(x) ... +A~n-1~]*T~n-1~(x)] 
 where A~i~ are the Chebychev coefficients listed below and x= Fcalc/Fmax 
 Method = Robust Weighting (Prince, 1982) 
 W = [weight] * [1-(deltaF/6*sigmaF)^2^]^2^ 
 A~i~ are: 
 0.470 0.539 0.510 0.265 0.165 
;
_refine_ls_weighting_scheme calc
_refine_ls_wR_factor_all 0.0247
_refine_ls_wR_factor_gt 0.0194
_refine_ls_wR_factor_ref 0.0192
_reflns_limit_h_max 14
_reflns_limit_h_min -13
_reflns_limit_k_max 14
_reflns_limit_k_min -13
_reflns_limit_l_max 16
_reflns_limit_l_min 0
_reflns_number_gt 5533
_reflns_number_total 6828
_reflns_threshold_expression I>2.0\s(I)
_oxford_diffrn_Wilson_B_factor 2.07
_oxford_diffrn_Wilson_scale 102.85
_oxford_refine_ls_r_factor_ref 0.0267
_oxford_refine_ls_scale 0.10413(7)
_oxford_reflns_number_all 6828
_oxford_reflns_threshold_expression_ref I>2.5\s(I)
_cod_data_source_file c3ce41556b.txt
_cod_data_source_block JT2-9a
_cod_depositor_comments
;
The following automatic conversions were performed:

'_symmetry_cell_setting' value 'Triclinic' changed to 'triclinic'
according to /home/saulius/struct/CIF-dictionaries/cif_core.dic
dictionary named 'cif_core.dic' version 2.4.2 from
2011-04-26.

'_exptl_absorpt_correction_type' value 'Multi-scan'
changed to 'multi-scan' according to
/home/saulius/struct/CIF-dictionaries/cif_core.dic dictionary named
'cif_core.dic' version 2.4.2 from 2011-04-26.

Automatic conversion script
Id: cif_fix_values 1891 2012-01-12 08:04:46Z andrius 
;
_cod_original_sg_symbol_H-M 'P -1 '
_cod_original_formula_sum 'C23 H16 Au1 Eu1 N10 O6'
_cod_database_code 7211223

loop_
_symmetry_equiv_pos_as_xyz
x,y,z
-x,-y,-z

loop_
_atom_site_label
_atom_site_type_symbol
_atom_site_fract_x
_atom_site_fract_y
_atom_site_fract_z
_atom_site_U_iso_or_equiv
_atom_site_occupancy
_atom_site_adp_type
_atom_site_refinement_flags_posn
Au1 Au 0.888680(17) 0.193881(14) 0.181256(14) 0.0354 1.0000 Uani .
Eu1 Eu 0.794388(17) 0.694161(15) 0.250729(14) 0.0218 1.0000 Uani .
O1 O 0.8776(4) 0.7384(3) 0.0392(3) 0.0533 1.0000 Uani .
O2 O 0.6783(3) 0.8027(4) 0.0973(3) 0.0549 1.0000 Uani .
O3 O 0.7598(5) 0.8410(5) -0.0837(3) 0.0861 1.0000 Uani .
O4 O 0.7301(3) 0.5176(3) 0.4141(2) 0.0357 1.0000 Uani .
O5 O 0.6118(3) 0.5744(3) 0.2870(3) 0.0408 1.0000 Uani .
O6 O 0.5791(4) 0.4105(3) 0.4249(4) 0.0722 1.0000 Uani .
N1 N 1.0206(3) 0.6336(3) 0.2772(3) 0.0275 1.0000 Uani .
N2 N 1.1729(3) 0.5937(3) 0.3806(3) 0.0323 1.0000 Uani .
N3 N 0.8352(3) 0.7259(3) 0.4405(2) 0.0267 1.0000 Uani .
N4 N 0.6050(3) 0.8045(3) 0.3744(3) 0.0309 1.0000 Uani .
N5 N 0.5025(3) 0.8445(3) 0.5457(3) 0.0341 1.0000 Uani .
N6 N 0.8700(4) 0.4810(3) 0.1890(3) 0.0391 1.0000 Uani .
N7 N 0.8637(4) 0.9083(3) 0.2051(3) 0.0439 1.0000 Uani .
N8 N 0.7721(4) 0.7944(4) 0.0139(3) 0.0481 1.0000 Uani .
N9 N 0.6370(3) 0.4978(3) 0.3773(3) 0.0365 1.0000 Uani .
N10 N 0.5534(5) 0.1488(6) 0.2126(4) 0.0741 1.0000 Uani .
C1 C 1.1348(4) 0.5815(4) 0.2140(3) 0.0313 1.0000 Uani .
C2 C 1.1615(4) 0.5526(4) 0.1051(4) 0.0387 1.0000 Uani .
C3 C 1.2836(5) 0.4979(5) 0.0660(4) 0.0484 1.0000 Uani .
C4 C 1.3795(5) 0.4724(5) 0.1308(5) 0.0523 1.0000 Uani .
C5 C 1.3549(4) 0.5007(5) 0.2382(4) 0.0446 1.0000 Uani .
C6 C 1.2318(4) 0.5562(4) 0.2784(3) 0.0344 1.0000 Uani .
C7 C 1.0494(4) 0.6388(3) 0.3762(3) 0.0289 1.0000 Uani .
C8 C 0.9516(4) 0.6881(3) 0.4666(3) 0.0297 1.0000 Uani .
C9 C 0.9756(4) 0.6933(4) 0.5725(3) 0.0360 1.0000 Uani .
C10 C 0.8745(5) 0.7391(4) 0.6513(3) 0.0421 1.0000 Uani .
C11 C 0.7545(4) 0.7788(4) 0.6249(3) 0.0379 1.0000 Uani .
C12 C 0.7387(4) 0.7701(3) 0.5178(3) 0.0306 1.0000 Uani .
C13 C 0.6157(4) 0.8072(3) 0.4800(3) 0.0300 1.0000 Uani .
C14 C 0.4103(4) 0.8658(3) 0.4809(3) 0.0319 1.0000 Uani .
C15 C 0.2772(4) 0.9014(4) 0.5053(4) 0.0415 1.0000 Uani .
C16 C 0.2140(4) 0.9112(4) 0.4186(4) 0.0465 1.0000 Uani .
C17 C 0.2780(5) 0.8876(5) 0.3116(4) 0.0488 1.0000 Uani .
C18 C 0.4087(4) 0.8527(5) 0.2869(4) 0.0450 1.0000 Uani .
C19 C 0.4763(4) 0.8416(4) 0.3733(3) 0.0323 1.0000 Uani .
C20 C 0.8815(4) 0.3757(4) 0.1820(3) 0.0328 1.0000 Uani .
C21 C 0.8808(4) 1.0115(4) 0.1919(4) 0.0390 1.0000 Uani .
C22 C 0.6337(12) 0.1498(8) -0.0016(5) 0.1030 1.0000 Uani .
C23 C 0.5871(5) 0.1490(5) 0.1198(4) 0.0551 1.0000 Uani .
H21 H 1.0978 0.5701 0.0620 0.052(14) 1.0000 Uiso R
H31 H 1.3046 0.4770 -0.0062 0.025(10) 1.0000 Uiso R
H41 H 1.4621 0.4349 0.1020 0.070(18) 1.0000 Uiso R
H51 H 1.4182 0.4843 0.2819 0.068(17) 1.0000 Uiso R
H91 H 1.0570 0.6660 0.5883 0.026(10) 1.0000 Uiso R
H101 H 0.8877 0.7431 0.7224 0.072(18) 1.0000 Uiso R
H111 H 0.6855 0.8101 0.6773 0.038(12) 1.0000 Uiso R
H151 H 0.2351 0.9175 0.5768 0.047(13) 1.0000 Uiso R
H161 H 0.1250 0.9340 0.4319 0.066(17) 1.0000 Uiso R
H171 H 0.2303 0.8971 0.2551 0.066(16) 1.0000 Uiso R
H181 H 0.4514 0.8363 0.2149 0.054(14) 1.0000 Uiso R
H222 H 0.6022 0.0827 -0.0203 0.26(8) 1.0000 Uiso R
H221 H 0.7258 0.1350 -0.0179 0.29(10) 1.0000 Uiso R
H223 H 0.6026 0.2307 -0.0449 0.12(3) 1.0000 Uiso R
H52 H 0.4888 0.8544 0.6228 0.040(12) 1.0000 Uiso R
H22 H 1.2128 0.5889 0.4429 0.031(11) 1.0000 Uiso R

loop_
_atom_site_aniso_label
_atom_site_aniso_U_11
_atom_site_aniso_U_22
_atom_site_aniso_U_33
_atom_site_aniso_U_23
_atom_site_aniso_U_13
_atom_site_aniso_U_12
Au1 0.05125(12) 0.02110(7) 0.03682(9) -0.00667(6) -0.00805(7) -0.01227(7)
Eu1 0.02992(10) 0.01704(8) 0.02123(9) -0.00164(6) -0.00964(7) -0.00710(7)
O1 0.059(2) 0.0545(19) 0.0338(16) -0.0042(14) -0.0009(15) 0.0055(17)
O2 0.0422(18) 0.078(2) 0.0365(17) 0.0051(16) -0.0146(15) -0.0030(17)
O3 0.119(4) 0.099(3) 0.0250(17) 0.0072(19) -0.021(2) 0.001(3)
O4 0.0431(16) 0.0352(14) 0.0325(14) 0.0021(11) -0.0167(12) -0.0144(12)
O5 0.0432(17) 0.0358(15) 0.0504(17) 0.0018(13) -0.0255(14) -0.0158(13)
O6 0.075(3) 0.048(2) 0.093(3) 0.0216(19) -0.026(2) -0.0410(19)
N1 0.0331(17) 0.0250(14) 0.0275(15) -0.0049(12) -0.0129(13) -0.0042(12)
N2 0.0373(18) 0.0347(16) 0.0307(16) -0.0006(13) -0.0174(14) -0.0133(14)
N3 0.0374(17) 0.0221(13) 0.0249(14) -0.0042(11) -0.0106(13) -0.0096(12)
N4 0.0357(18) 0.0341(16) 0.0246(15) -0.0050(12) -0.0075(13) -0.0088(14)
N5 0.043(2) 0.0328(16) 0.0267(16) -0.0074(13) -0.0053(14) -0.0064(14)
N6 0.054(2) 0.0263(15) 0.0417(19) -0.0115(14) -0.0109(17) -0.0092(15)
N7 0.061(3) 0.0238(16) 0.049(2) -0.0041(15) -0.0114(18) -0.0138(16)
N8 0.073(3) 0.044(2) 0.0256(18) -0.0009(15) -0.0122(18) -0.009(2)
N9 0.0411(19) 0.0262(15) 0.0431(19) 0.0010(13) -0.0107(15) -0.0143(14)
N10 0.072(3) 0.101(4) 0.048(3) -0.027(3) -0.013(2) 0.003(3)
C1 0.031(2) 0.0295(18) 0.035(2) -0.0031(15) -0.0107(16) -0.0069(15)
C2 0.035(2) 0.048(2) 0.037(2) -0.0121(18) -0.0123(18) -0.0052(18)
C3 0.043(3) 0.062(3) 0.041(2) -0.018(2) -0.004(2) -0.007(2)
C4 0.038(3) 0.058(3) 0.056(3) -0.007(2) -0.009(2) -0.005(2)
C5 0.031(2) 0.051(3) 0.050(3) 0.001(2) -0.0135(19) -0.0105(19)
C6 0.036(2) 0.0324(19) 0.039(2) -0.0016(16) -0.0149(17) -0.0125(16)
C7 0.035(2) 0.0251(16) 0.0319(18) -0.0009(14) -0.0153(16) -0.0118(15)
C8 0.043(2) 0.0211(15) 0.0294(18) -0.0019(13) -0.0148(16) -0.0107(15)
C9 0.052(3) 0.0344(19) 0.0281(19) -0.0032(15) -0.0200(18) -0.0103(18)
C10 0.063(3) 0.042(2) 0.030(2) -0.0078(17) -0.020(2) -0.015(2)
C11 0.054(3) 0.039(2) 0.0263(18) -0.0105(16) -0.0099(18) -0.0116(19)
C12 0.044(2) 0.0245(16) 0.0288(18) -0.0058(14) -0.0110(16) -0.0120(16)
C13 0.038(2) 0.0258(16) 0.0268(17) -0.0027(14) -0.0056(15) -0.0104(15)
C14 0.042(2) 0.0230(16) 0.0273(18) 0.0014(14) -0.0033(16) -0.0094(15)
C15 0.043(2) 0.036(2) 0.037(2) -0.0061(17) 0.0065(18) -0.0058(18)
C16 0.031(2) 0.043(2) 0.059(3) -0.005(2) -0.004(2) -0.0036(18)
C17 0.043(3) 0.055(3) 0.051(3) -0.008(2) -0.018(2) -0.007(2)
C18 0.041(3) 0.060(3) 0.035(2) -0.011(2) -0.0101(19) -0.005(2)
C19 0.036(2) 0.0294(18) 0.0318(19) -0.0034(15) -0.0069(16) -0.0078(16)
C20 0.045(2) 0.0285(18) 0.0291(19) -0.0079(15) -0.0101(17) -0.0093(16)
C21 0.049(3) 0.0258(18) 0.042(2) -0.0042(16) -0.0063(19) -0.0111(17)
C22 0.176(10) 0.092(5) 0.037(3) -0.017(3) -0.019(4) -0.009(6)
C23 0.063(3) 0.060(3) 0.043(3) -0.018(2) -0.016(2) 0.004(2)

loop_
_atom_type_symbol
_atom_type_scat_dispersion_real
_atom_type_scat_dispersion_imag
_atom_type_scat_Cromer_Mann_a1
_atom_type_scat_Cromer_Mann_b1
_atom_type_scat_Cromer_Mann_a2
_atom_type_scat_Cromer_Mann_b2
_atom_type_scat_Cromer_Mann_a3
_atom_type_scat_Cromer_Mann_b3
_atom_type_scat_Cromer_Mann_a4
_atom_type_scat_Cromer_Mann_b4
_atom_type_scat_Cromer_Mann_c
_atom_type_scat_source
C 0.0033 0.0016 2.3100 20.8439 1.0200 10.2075 1.5886 0.5687 0.8650 51.6512 0.2156 'International Tables Vol C 4.2.6.8 and 6.1.1.4'
H 0.0000 0.0000 0.4930 10.5109 0.3229 26.1257 0.1402 3.1424 0.0408 57.7998 0.0030 'International Tables Vol C 4.2.6.8 and 6.1.1.4'
N 0.0061 0.0033 12.2126 0.0057 3.1322 9.8933 2.0125 28.9975 1.1663 0.5826 -11.5290 'International Tables Vol C 4.2.6.8 and 6.1.1.4'
O 0.0106 0.0060 3.0485 13.2771 2.2868 5.7011 1.5463 0.3239 0.8670 32.9089 0.2508 'International Tables Vol C 4.2.6.8 and 6.1.1.4'
Eu -0.1578 3.6682 24.6274 2.3879 19.0886 0.1942 13.7603 13.7546 2.9227 123.1740 2.5745 'International Tables Vol C 4.2.6.8 and 6.1.1.4'
Au -2.0133 8.8022 16.8819 0.4611 18.5913 8.6216 25.5582 1.4826 5.8600 36.3956 12.0658 'International Tables Vol C 4.2.6.8 and 6.1.1.4'

loop_
_geom_angle_atom_site_label_1
_geom_angle_site_symmetry_1
_geom_angle_atom_site_label_2
_geom_angle_atom_site_label_3
_geom_angle
_geom_angle_publ_flag
C21 1_545 Au1 C20 174.55(18) yes
O1 . Eu1 O2 51.44(11) yes
O1 . Eu1 O4 141.47(10) yes
O2 . Eu1 O4 127.04(10) yes
O1 . Eu1 O5 107.04(11) yes
O2 . Eu1 O5 76.07(11) yes
O4 . Eu1 O5 51.18(9) yes
O1 . Eu1 N1 88.19(11) yes
O2 . Eu1 N1 138.23(11) yes
O4 . Eu1 N1 90.19(9) yes
O5 . Eu1 N1 134.29(9) yes
O1 . Eu1 N3 141.90(11) yes
O2 . Eu1 N3 140.78(11) yes
O4 . Eu1 N3 68.46(9) yes
O5 . Eu1 N3 111.04(9) yes
N1 . Eu1 N3 64.44(10) yes
O1 . Eu1 N4 131.48(10) yes
O2 . Eu1 N4 83.20(11) yes
O4 . Eu1 N4 76.85(10) yes
O5 . Eu1 N4 71.74(10) yes
N1 . Eu1 N4 128.49(9) yes
O1 . Eu1 N6 72.13(11) yes
O2 . Eu1 N6 98.14(12) yes
O4 . Eu1 N6 70.26(11) yes
O5 . Eu1 N6 69.48(11) yes
N1 . Eu1 N6 75.25(11) yes
O1 . Eu1 N7 74.71(12) yes
O2 . Eu1 N7 80.04(13) yes
O4 . Eu1 N7 142.35(11) yes
O5 . Eu1 N7 146.24(12) yes
N1 . Eu1 N7 78.92(11) yes
O1 . Eu1 N8 25.66(12) yes
O2 . Eu1 N8 25.78(12) yes
O4 . Eu1 N8 140.38(10) yes
O5 . Eu1 N8 91.83(11) yes
N1 . Eu1 N8 113.26(12) yes
O1 . Eu1 N9 125.63(11) yes
O2 . Eu1 N9 101.54(11) yes
O4 . Eu1 N9 25.75(9) yes
O5 . Eu1 N9 25.48(9) yes
N1 . Eu1 N9 112.40(10) yes
N3 . Eu1 N4 64.42(10) yes
N3 . Eu1 N6 120.75(10) yes
N4 . Eu1 N6 139.56(11) yes
N3 . Eu1 N7 74.37(11) yes
N4 . Eu1 N7 82.11(12) yes
N6 . Eu1 N7 138.16(12) yes
N3 . Eu1 N8 149.92(10) yes
N4 . Eu1 N8 107.58(11) yes
N6 . Eu1 N8 84.84(11) yes
N7 . Eu1 N8 75.81(12) yes
N3 . Eu1 N9 90.52(9) yes
N4 . Eu1 N9 73.76(10) yes
N6 . Eu1 N9 66.34(11) yes
N7 . Eu1 N9 155.37(12) yes
N8 . Eu1 N9 115.91(11) yes
Eu1 . O1 N8 95.1(2) yes
Eu1 . O2 N8 97.2(2) yes
Eu1 . O4 N9 96.2(2) yes
Eu1 . O5 N9 96.69(19) yes
Eu1 . N1 C1 135.0(2) yes
Eu1 . N1 C7 119.7(3) yes
C1 . N1 C7 105.0(3) yes
C6 . N2 C7 108.0(3) yes
C6 . N2 H22 126.1 no
C7 . N2 H22 126.0 no
Eu1 . N3 C8 120.2(2) yes
Eu1 . N3 C12 120.5(2) yes
C8 . N3 C12 119.1(3) yes
Eu1 . N4 C13 117.7(3) yes
Eu1 . N4 C19 135.6(2) yes
C13 . N4 C19 104.9(3) yes
C13 . N5 C14 107.5(3) yes
C13 . N5 H52 126.4 no
C14 . N5 H52 126.1 no
Eu1 . N6 C20 163.9(3) yes
Eu1 . N7 C21 171.5(4) yes
Eu1 . N8 O2 57.00(19) yes
Eu1 . N8 O1 59.3(2) yes
O2 . N8 O1 116.3(3) yes
Eu1 . N8 O3 177.2(4) yes
O2 . N8 O3 121.0(5) yes
O1 . N8 O3 122.7(5) yes
Eu1 . N9 O4 58.04(17) yes
Eu1 . N9 O5 57.82(16) yes
O4 . N9 O5 115.7(3) yes
Eu1 . N9 O6 174.9(3) yes
O4 . N9 O6 121.6(4) yes
O5 . N9 O6 122.7(4) yes
N1 . C1 C2 130.4(3) yes
N1 . C1 C6 109.3(3) yes
C2 . C1 C6 120.3(4) yes
C1 . C2 C3 117.2(4) yes
C1 . C2 H21 120.5 no
C3 . C2 H21 122.3 no
C2 . C3 C4 122.2(4) yes
C2 . C3 H31 119.4 no
C4 . C3 H31 118.4 no
C3 . C4 C5 121.4(5) yes
C3 . C4 H41 120.4 no
C5 . C4 H41 118.2 no
C4 . C5 C6 116.8(4) yes
C4 . C5 H51 122.0 no
C6 . C5 H51 121.2 no
C1 . C6 N2 105.2(4) yes
C1 . C6 C5 122.1(4) yes
N2 . C6 C5 132.7(4) yes
N2 . C7 N1 112.5(3) yes
N2 . C7 C8 126.4(3) yes
N1 . C7 C8 121.1(3) yes
C7 . C8 N3 114.2(3) yes
C7 . C8 C9 123.6(4) yes
N3 . C8 C9 122.2(4) yes
C8 . C9 C10 117.8(4) yes
C8 . C9 H91 120.3 no
C10 . C9 H91 121.9 no
C9 . C10 C11 120.3(4) yes
C9 . C10 H101 119.6 no
C11 . C10 H101 120.1 no
C10 . C11 C12 118.2(4) yes
C10 . C11 H111 121.3 no
C12 . C11 H111 120.5 no
C11 . C12 N3 122.3(4) yes
C11 . C12 C13 123.5(4) yes
N3 . C12 C13 114.1(3) yes
C12 . C13 N5 125.3(3) yes
C12 . C13 N4 122.1(3) yes
N5 . C13 N4 112.5(3) yes
N5 . C14 C15 132.6(4) yes
N5 . C14 C19 105.3(3) yes
C15 . C14 C19 122.0(4) yes
C14 . C15 C16 116.6(4) yes
C14 . C15 H151 121.1 no
C16 . C15 H151 122.4 no
C15 . C16 C17 122.0(4) yes
C15 . C16 H161 119.1 no
C17 . C16 H161 118.9 no
C16 . C17 C18 121.7(4) yes
C16 . C17 H171 118.5 no
C18 . C17 H171 119.8 no
C17 . C18 C19 117.9(4) yes
C17 . C18 H181 121.5 no
C19 . C18 H181 120.6 no
C14 . C19 C18 119.8(4) yes
C14 . C19 N4 109.7(3) yes
C18 . C19 N4 130.5(4) yes
N6 . C20 Au1 175.1(4) yes
Au1 1_565 C21 N7 172.7(4) yes
C23 . C22 H222 108.5 no
C23 . C22 H221 109.7 no
H222 . C22 H221 109.6 no
C23 . C22 H223 108.9 no
H222 . C22 H223 109.9 no
H221 . C22 H223 110.3 no
C22 . C23 N10 178.8(8) yes

loop_
_geom_bond_atom_site_label_1
_geom_bond_atom_site_label_2
_geom_bond_site_symmetry_2
_geom_bond_distance
_geom_bond_publ_flag
Au1 C21 1_545 1.980(4) yes
Au1 C20 . 1.971(4) yes
Eu1 O1 . 2.495(3) yes
Eu1 O2 . 2.444(3) yes
Eu1 O4 . 2.492(3) yes
Eu1 O5 . 2.489(3) yes
Eu1 N1 . 2.493(3) yes
Eu1 N3 . 2.582(3) yes
Eu1 N4 . 2.528(3) yes
Eu1 N6 . 2.538(3) yes
Eu1 N7 . 2.492(3) yes
Eu1 N8 . 2.891(4) yes
Eu1 N9 . 2.920(3) yes
O1 N8 . 1.257(5) yes
O2 N8 . 1.268(5) yes
O3 N8 . 1.208(5) yes
O4 N9 . 1.276(4) yes
O5 N9 . 1.265(4) yes
O6 N9 . 1.200(4) yes
N1 C1 . 1.392(5) yes
N1 C7 . 1.338(4) yes
N2 C6 . 1.381(5) yes
N2 C7 . 1.344(5) yes
N2 H22 . 0.950 no
N3 C8 . 1.340(5) yes
N3 C12 . 1.333(5) yes
N4 C13 . 1.335(5) yes
N4 C19 . 1.379(5) yes
N5 C13 . 1.348(5) yes
N5 C14 . 1.373(5) yes
N5 H52 . 0.950 no
N6 C20 . 1.152(5) yes
N7 C21 . 1.144(5) yes
N10 C23 . 1.109(7) yes
C1 C2 . 1.395(6) yes
C1 C6 . 1.409(5) yes
C2 C3 . 1.366(6) yes
C2 H21 . 0.932 no
C3 C4 . 1.401(7) yes
C3 H31 . 0.931 no
C4 C5 . 1.378(7) yes
C4 H41 . 0.933 no
C5 C6 . 1.380(6) yes
C5 H51 . 0.933 no
C7 C8 . 1.466(6) yes
C8 C9 . 1.398(5) yes
C9 C10 . 1.379(6) yes
C9 H91 . 0.926 no
C10 C11 . 1.378(6) yes
C10 H101 . 0.927 no
C11 C12 . 1.392(5) yes
C11 H111 . 0.930 no
C12 C13 . 1.466(6) yes
C14 C15 . 1.400(6) yes
C14 C19 . 1.403(5) yes
C15 C16 . 1.370(7) yes
C15 H151 . 0.927 no
C16 C17 . 1.389(7) yes
C16 H161 . 0.934 no
C17 C18 . 1.375(7) yes
C17 H171 . 0.934 no
C18 C19 . 1.394(6) yes
C18 H181 . 0.936 no
C22 C23 . 1.451(8) yes
C22 H222 . 0.962 no
C22 H221 . 0.962 no
C22 H223 . 0.956 no
